data_2216479
loop_
_publ_author_name
'Wang, Pin-Liang'
'Li, Hai-Ling'
'Kang, Si-Shun'
'Zeng, Hai-Shu'
'Wang, Hai-bo'

_publ_section_title 2-Methyl-5-[3-(2-methylphenyl)-1,2,4-oxadiazol-5-ylmethylsulfanyl]-1,3,4-thiadiazole
_journal_coeditor_code HB2618
_journal_issue 12
_journal_name_full 'Acta Crystallographica Section E'
_journal_page_first o4586
_journal_page_last o4586
_journal_paper_doi 10.1107/S1600536807054682
_journal_volume 63
_journal_year 2007
_chemical_formula_iupac 'C13 H12 N4 O S2'
_chemical_formula_moiety 'C13 H12 N4 O S2'
_chemical_formula_sum 'C13 H12 N4 O S2'
_chemical_formula_weight 304.39
_chemical_name_systematic
;
2-Methyl-5-[3-(2-methylphenyl)-1,2,4-oxadiazol-5-ylmethylsulfanyl]-
1,3,4-thiadiazole
;
_space_group_IT_number 14
_symmetry_cell_setting monoclinic
_symmetry_space_group_name_Hall '-P 2ybc'
_symmetry_space_group_name_H-M 'P 1 21/c 1'
_atom_sites_solution_hydrogens geom
_atom_sites_solution_primary direct
_atom_sites_solution_secondary difmap
_audit_creation_method SHELXL-97
_cell_angle_alpha 90.00
_cell_angle_beta 100.63(3)
_cell_angle_gamma 90.00
_cell_formula_units_Z 4
_cell_length_a 10.309(2)
_cell_length_b 12.992(3)
_cell_length_c 10.600(2)
_cell_measurement_reflns_used 25
_cell_measurement_temperature 293(2)
_cell_measurement_theta_max 13
_cell_measurement_theta_min 9
_cell_volume 1395.3(5)
_computing_cell_refinement 'CAD4 Software (Enraf--Nonius, 1989)'
_computing_data_collection 'CAD4 Software (Enraf--Nonius, 1989)'
_computing_data_reduction 'XCAD4 (Harms & Wocadlo, 1995)'
_computing_molecular_graphics 'SHELXTL (Siemens, 1996)'
_computing_publication_material 'SHELXL97 (Sheldrick, 1997)'
_computing_structure_refinement 'SHELXL97 (Sheldrick, 1997)'
_computing_structure_solution 'SHELXS97 (Sheldrick, 1997)'
_diffrn_ambient_temperature 293(2)
_diffrn_measured_fraction_theta_full 0.999
_diffrn_measured_fraction_theta_max 0.999
_diffrn_measurement_device_type 'Nonius CAD-4'
_diffrn_measurement_method \w/2\q
_diffrn_radiation_monochromator graphite
_diffrn_radiation_source 'fine-focus sealed tube'
_diffrn_radiation_type MoK\a
_diffrn_radiation_wavelength 0.71073
_diffrn_reflns_av_R_equivalents 0.0322
_diffrn_reflns_av_sigmaI/netI 0.0526
_diffrn_reflns_limit_h_max 12
_diffrn_reflns_limit_h_min -12
_diffrn_reflns_limit_k_max 16
_diffrn_reflns_limit_k_min 0
_diffrn_reflns_limit_l_max 13
_diffrn_reflns_limit_l_min 0
_diffrn_reflns_number 2890
_diffrn_reflns_theta_full 25.99
_diffrn_reflns_theta_max 25.99
_diffrn_reflns_theta_min 2.01
_diffrn_standards_decay_% 0
_diffrn_standards_interval_count 200
_diffrn_standards_interval_time 2h
_diffrn_standards_number 3
_exptl_absorpt_coefficient_mu 0.382
_exptl_absorpt_correction_T_max 0.9628
_exptl_absorpt_correction_T_min 0.8941
_exptl_absorpt_correction_type psi-scan
_exptl_absorpt_process_details '(North <i>et al.</i>,  1968)'
_exptl_crystal_colour Colourless
_exptl_crystal_density_diffrn 1.449
_exptl_crystal_density_method 'not measured'
_exptl_crystal_description Block
_exptl_crystal_F_000 632
_exptl_crystal_size_max 0.30
_exptl_crystal_size_mid 0.10
_exptl_crystal_size_min 0.10
_refine_diff_density_max 0.289
_refine_diff_density_min -0.351
_refine_ls_extinction_method none
_refine_ls_goodness_of_fit_ref 1.034
_refine_ls_hydrogen_treatment constr
_refine_ls_matrix_type full
_refine_ls_number_parameters 181
_refine_ls_number_reflns 2737
_refine_ls_number_restraints 0
_refine_ls_restrained_S_all 1.034
_refine_ls_R_factor_all 0.1059
_refine_ls_R_factor_gt 0.0622
_refine_ls_shift/su_max 0.000
_refine_ls_shift/su_mean 0.000
_refine_ls_structure_factor_coef Fsqd
_refine_ls_weighting_details 'calc w=1/[\s^2^(Fo^2^)+(0.0600P)^2^+2.3000P] where P=(Fo^2^+2Fc^2^)/3'
_refine_ls_weighting_scheme calc
_refine_ls_wR_factor_gt 0.1418
_refine_ls_wR_factor_ref 0.1781
_reflns_number_gt 1694
_reflns_number_total 2737
_reflns_threshold_expression >2sigma(I)
_cod_data_source_file hb2618.cif
_cod_data_source_block I
_cod_depositor_comments
;
The following automatic conversions were performed:
'_symmetry_cell_setting' value 'Monoclinic' changed to 'monoclinic'
according to '/home/saulius/struct/CIF-dictionaries/cif_core.dic'
dictionary named 'cif_core.dic' version 2.4.1 from 2010-06-29.

Automatic conversion script
Id: cif_fix_enum 1527 2010-12-29 10:47:43Z saulius 

The following automatic conversions were performed:

'_symmetry_cell_setting' value 'Monoclinic' changed to 'monoclinic'
according to /home/saulius/struct/CIF-dictionaries/cif_core.dic
dictionary named 'cif_core.dic' version 2.4.1 from 2010-06-29.

Automatic conversion script
Id: cif_fix_values 1715 2011-07-08 13:25:40Z adriana 
;
_cod_original_sg_symbol_H-M 'P 21/c'
_cod_database_code 2216479
_cod_database_fobs_code 2216479

loop_
_symmetry_equiv_pos_as_xyz
'x, y, z'
'-x, y+1/2, -z+1/2'
'-x, -y, -z'
'x, -y-1/2, z-1/2'

loop_
_atom_site_type_symbol
_atom_site_label
_atom_site_fract_x
_atom_site_fract_y
_atom_site_fract_z
_atom_site_U_iso_or_equiv
_atom_site_adp_type
_atom_site_calc_flag
_atom_site_refinement_flags
_atom_site_occupancy
O O 0.1434(4) 0.1828(2) 0.0705(3) 0.0684(10) Uani d . 1
S S1 0.53469(12) 0.38060(11) 0.12681(13) 0.0669(4) Uani d . 1
N N1 0.2889(4) 0.3910(3) 0.0430(4) 0.0695(12) Uani d . 1
C C1 0.4913(6) 0.5355(4) 0.3034(5) 0.0754(15) Uani d . 1
H H1B 0.4209 0.5770 0.3239 0.113 Uiso calc R 1
H H1C 0.5582 0.5793 0.2804 0.113 Uiso calc R 1
H H1D 0.5286 0.4947 0.3766 0.113 Uiso calc R 1
S S2 0.39670(13) 0.24762(10) -0.09151(13) 0.0618(4) Uani d . 1
N N2 0.3157(4) 0.4621(3) 0.1412(4) 0.0640(11) Uani d . 1
C C2 0.4386(4) 0.4665(3) 0.1935(4) 0.0492(10) Uani d . 1
N N3 0.1246(5) 0.0994(3) 0.1516(4) 0.0687(12) Uani d . 1
C C3 0.3944(4) 0.3437(3) 0.0250(4) 0.0506(11) Uani d . 1
N N4 0.2023(3) 0.0434(3) -0.0210(3) 0.0462(8) Uani d . 1
C C4 0.2240(4) 0.2126(4) -0.1264(4) 0.0526(11) Uani d . 1
H H4B 0.1706 0.2743 -0.1294 0.063 Uiso calc R 1
H H4C 0.2041 0.1801 -0.2101 0.063 Uiso calc R 1
C C5 0.1892(4) 0.1415(3) -0.0289(4) 0.0436(9) Uani d . 1
C C6 0.1615(4) 0.0195(3) 0.0926(4) 0.0423(9) Uani d . 1
C C7 0.1625(4) -0.0868(3) 0.1392(4) 0.0421(9) Uani d . 1
C C8 0.2228(5) -0.1601(3) 0.0731(4) 0.0520(11) Uani d . 1
H H8A 0.2607 -0.1397 0.0041 0.062 Uiso calc R 1
C C9 0.2273(5) -0.2620(4) 0.1082(5) 0.0612(13) Uani d . 1
H H9A 0.2672 -0.3102 0.0628 0.073 Uiso calc R 1
C C10 0.1719(5) -0.2925(4) 0.2116(5) 0.0622(13) Uani d . 1
H H10A 0.1757 -0.3611 0.2367 0.075 Uiso calc R 1
C C11 0.1115(5) -0.2215(4) 0.2769(5) 0.0592(12) Uani d . 1
H H11A 0.0727 -0.2438 0.3446 0.071 Uiso calc R 1
C C12 0.1061(4) -0.1176(3) 0.2458(4) 0.0447(10) Uani d . 1
C C13 0.0405(5) -0.0452(4) 0.3241(5) 0.0636(13) Uani d . 1
H H13A 0.0105 -0.0827 0.3913 0.095 Uiso calc R 1
H H13B -0.0335 -0.0131 0.2701 0.095 Uiso calc R 1
H H13C 0.1023 0.0067 0.3610 0.095 Uiso calc R 1

loop_
_atom_site_aniso_label
_atom_site_aniso_U_11
_atom_site_aniso_U_22
_atom_site_aniso_U_33
_atom_site_aniso_U_12
_atom_site_aniso_U_13
_atom_site_aniso_U_23
O 0.110(3) 0.0366(16) 0.074(2) 0.0038(17) 0.058(2) -0.0004(15)
S1 0.0509(7) 0.0809(10) 0.0723(8) 0.0051(6) 0.0203(6) -0.0044(7)
N1 0.062(3) 0.055(3) 0.097(3) 0.003(2) 0.028(2) -0.012(2)
C1 0.086(4) 0.072(4) 0.071(3) -0.008(3) 0.021(3) -0.014(3)
S2 0.0675(8) 0.0563(7) 0.0718(8) -0.0028(6) 0.0393(6) -0.0030(6)
N2 0.062(3) 0.054(2) 0.079(3) 0.006(2) 0.021(2) -0.010(2)
C2 0.046(2) 0.055(3) 0.048(2) 0.000(2) 0.0133(19) 0.008(2)
N3 0.110(3) 0.040(2) 0.072(3) -0.001(2) 0.059(3) 0.000(2)
C3 0.049(2) 0.049(3) 0.060(3) 0.003(2) 0.025(2) 0.014(2)
N4 0.064(2) 0.0383(19) 0.0408(19) 0.0034(17) 0.0222(16) -0.0005(15)
C4 0.067(3) 0.049(3) 0.044(2) 0.002(2) 0.018(2) 0.003(2)
C5 0.046(2) 0.048(2) 0.040(2) 0.0010(19) 0.0138(17) -0.0027(19)
C6 0.049(2) 0.039(2) 0.043(2) 0.0028(18) 0.0196(18) 0.0031(18)
C7 0.047(2) 0.039(2) 0.043(2) -0.0015(18) 0.0151(18) 0.0009(18)
C8 0.068(3) 0.042(2) 0.054(3) -0.003(2) 0.031(2) -0.003(2)
C9 0.077(3) 0.042(3) 0.070(3) 0.008(2) 0.029(3) 0.002(2)
C10 0.070(3) 0.037(2) 0.083(4) -0.001(2) 0.021(3) 0.011(2)
C11 0.056(3) 0.061(3) 0.066(3) -0.005(2) 0.024(2) 0.017(2)
C12 0.041(2) 0.050(2) 0.045(2) 0.0001(19) 0.0127(17) 0.0076(19)
C13 0.073(3) 0.064(3) 0.064(3) -0.003(3) 0.039(3) 0.003(2)

loop_
_atom_type_symbol
_atom_type_description
_atom_type_scat_dispersion_real
_atom_type_scat_dispersion_imag
_atom_type_scat_source
C C 0.0033 0.0016 'International Tables Vol C Tables 4.2.6.8 and 6.1.1.4'
H H 0.0000 0.0000 'International Tables Vol C Tables 4.2.6.8 and 6.1.1.4'
N N 0.0061 0.0033 'International Tables Vol C Tables 4.2.6.8 and 6.1.1.4'
O O 0.0106 0.0060 'International Tables Vol C Tables 4.2.6.8 and 6.1.1.4'
S S 0.1246 0.1234 'International Tables Vol C Tables 4.2.6.8 and 6.1.1.4'

loop_
_geom_angle_atom_site_label_1
_geom_angle_atom_site_label_2
_geom_angle_atom_site_label_3
_geom_angle
C5 O N3 106.1(3)
C3 S1 C2 87.5(2)
C3 N1 N2 111.8(4)
C2 C1 H1B 109.5
C2 C1 H1C 109.5
H1B C1 H1C 109.5
C2 C1 H1D 109.5
H1B C1 H1D 109.5
H1C C1 H1D 109.5
C3 S2 C4 100.5(2)
C2 N2 N1 113.5(4)
N2 C2 C1 123.4(4)
N2 C2 S1 112.8(3)
C1 C2 S1 123.7(4)
C6 N3 O 103.5(3)
N1 C3 S1 114.3(4)
N1 C3 S2 124.1(4)
S1 C3 S2 121.6(3)
C5 N4 C6 103.6(3)
C5 C4 S2 111.8(3)
C5 C4 H4B 109.3
S2 C4 H4B 109.3
C5 C4 H4C 109.3
S2 C4 H4C 109.3
H4B C4 H4C 107.9
N4 C5 O 113.2(4)
N4 C5 C4 129.0(4)
O C5 C4 117.6(4)
N3 C6 N4 113.6(4)
N3 C6 C7 125.0(4)
N4 C6 C7 121.4(3)
C8 C7 C12 119.6(4)
C8 C7 C6 116.8(4)
C12 C7 C6 123.7(4)
C9 C8 C7 121.2(4)
C9 C8 H8A 119.4
C7 C8 H8A 119.4
C8 C9 C10 119.5(4)
C8 C9 H9A 120.3
C10 C9 H9A 120.3
C11 C10 C9 120.0(4)
C11 C10 H10A 120.0
C9 C10 H10A 120.0
C10 C11 C12 122.5(4)
C10 C11 H11A 118.8
C12 C11 H11A 118.8
C11 C12 C7 117.2(4)
C11 C12 C13 118.8(4)
C7 C12 C13 123.9(4)
C12 C13 H13A 109.5
C12 C13 H13B 109.5
H13A C13 H13B 109.5
C12 C13 H13C 109.5
H13A C13 H13C 109.5
H13B C13 H13C 109.5

loop_
_geom_bond_atom_site_label_1
_geom_bond_atom_site_label_2
_geom_bond_distance
O C5 1.343(5)
O N3 1.418(5)
S1 C3 1.706(5)
S1 C2 1.727(5)
N1 C3 1.293(5)
N1 N2 1.381(6)
C1 C2 1.491(6)
C1 H1B 0.9600
C1 H1C 0.9600
C1 H1D 0.9600
S2 C3 1.759(5)
S2 C4 1.809(5)
N2 C2 1.287(6)
N3 C6 1.304(5)
N4 C5 1.283(5)
N4 C6 1.382(5)
C4 C5 1.479(6)
C4 H4B 0.9700
C4 H4C 0.9700
C6 C7 1.467(5)
C7 C8 1.394(6)
C7 C12 1.420(5)
C8 C9 1.373(6)
C8 H8A 0.9300
C9 C10 1.383(6)
C9 H9A 0.9300
C10 C11 1.370(7)
C10 H10A 0.9300
C11 C12 1.389(6)
C11 H11A 0.9300
C12 C13 1.496(6)
C13 H13A 0.9600
C13 H13B 0.9600
C13 H13C 0.9600

loop_
_geom_torsion_atom_site_label_1
_geom_torsion_atom_site_label_2
_geom_torsion_atom_site_label_3
_geom_torsion_atom_site_label_4
_geom_torsion
C3 N1 N2 C2 0.1(6)
N1 N2 C2 C1 -178.5(4)
N1 N2 C2 S1 -0.8(5)
C3 S1 C2 N2 1.0(4)
C3 S1 C2 C1 178.6(4)
C5 O N3 C6 0.4(5)
N2 N1 C3 S1 0.6(5)
N2 N1 C3 S2 179.6(3)
C2 S1 C3 N1 -0.9(4)
C2 S1 C3 S2 -179.9(3)
C4 S2 C3 N1 -17.8(4)
C4 S2 C3 S1 161.1(3)
C3 S2 C4 C5 -80.5(3)
C6 N4 C5 O 0.1(5)
C6 N4 C5 C4 176.4(4)
N3 O C5 N4 -0.4(5)
N3 O C5 C4 -177.1(4)
S2 C4 C5 N4 -83.2(5)
S2 C4 C5 O 92.9(4)
O N3 C6 N4 -0.4(5)
O N3 C6 C7 179.1(4)
C5 N4 C6 N3 0.2(5)
C5 N4 C6 C7 -179.3(4)
N3 C6 C7 C8 -171.0(5)
N4 C6 C7 C8 8.4(6)
N3 C6 C7 C12 9.0(7)
N4 C6 C7 C12 -171.6(4)
C12 C7 C8 C9 0.9(7)
C6 C7 C8 C9 -179.1(4)
C7 C8 C9 C10 -0.5(8)
C8 C9 C10 C11 1.0(8)
C9 C10 C11 C12 -1.8(8)
C10 C11 C12 C7 2.1(7)
C10 C11 C12 C13 -178.8(5)
C8 C7 C12 C11 -1.6(6)
C6 C7 C12 C11 178.4(4)
C8 C7 C12 C13 179.3(4)
C6 C7 C12 C13 -0.7(7)

loop_
_cod_related_entry_id
_cod_related_entry_database
_cod_related_entry_code
1 ChemSpider 6600910
